data_7704279
loop_
_publ_author_name
'Song, Jian-Biao'
'Wang, Pengfei'
'Yan, Li'
'Hao, Liang'
'Khan, Maroof Ahmad'
'Liu, Gui-Lei'
'Li, Hui'

_publ_section_title
;
 Crystal structures, red-shifted luminescence and iodide-anion recognition
 properties of four novel D-A type Zn(ii) complexes.
;
_journal_issue 14
_journal_name_full 'Dalton transactions (Cambridge, England : 2003)'
_journal_page_first 4358
_journal_page_last 4368
_journal_paper_doi 10.1039/c9dt04840e
_journal_volume 49
_journal_year 2020
_chemical_formula_sum 'C31 H37 N3 O4 Zn'
_chemical_formula_weight 581.00
_space_group_crystal_system triclinic
_space_group_IT_number 2
_space_group_name_Hall '-P 1'
_space_group_name_H-M_alt 'P -1'
_atom_sites_solution_hydrogens mixed
_audit_creation_method SHELXL-2018/3
_audit_update_record
;
2019-06-15 deposited with the CCDC.	2020-02-25 downloaded from the CCDC.
;
_cell_angle_alpha 88.210(3)
_cell_angle_beta 79.092(4)
_cell_angle_gamma 87.909(5)
_cell_formula_units_Z 2
_cell_length_a 7.3914(10)
_cell_length_b 11.1728(15)
_cell_length_c 18.077(2)
_cell_measurement_reflns_used 3905
_cell_measurement_temperature 296(2)
_cell_measurement_theta_max 22.13
_cell_measurement_theta_min 2.30
_cell_volume 1464.4(3)
_computing_cell_refinement 'Bruker SAINT'
_computing_data_collection 'Bruker APEX2'
_computing_data_reduction 'Bruker SAINT'
_computing_molecular_graphics 'Bruker SHELXTL'
_computing_publication_material 'Bruker SHELXTL'
_computing_structure_refinement 'SHELXL-2018/3 (Sheldrick, 2018)'
_computing_structure_solution 'SHELXL-2018/3 (Sheldrick, 2018)'
_diffrn_ambient_temperature 296(2)
_diffrn_measured_fraction_theta_full 0.992
_diffrn_measured_fraction_theta_max 0.993
_diffrn_measurement_device_type 'CCD area detector'
_diffrn_measurement_method 'phi and omega scans'
_diffrn_radiation_type MoK\a
_diffrn_radiation_wavelength 0.71073
_diffrn_reflns_av_R_equivalents 0.0467
_diffrn_reflns_av_unetI/netI 0.0692
_diffrn_reflns_Laue_measured_fraction_full 0.992
_diffrn_reflns_Laue_measured_fraction_max 0.993
_diffrn_reflns_limit_h_max 9
_diffrn_reflns_limit_h_min -9
_diffrn_reflns_limit_k_max 14
_diffrn_reflns_limit_k_min -14
_diffrn_reflns_limit_l_max 23
_diffrn_reflns_limit_l_min -23
_diffrn_reflns_number 16333
_diffrn_reflns_point_group_measured_fraction_full 0.992
_diffrn_reflns_point_group_measured_fraction_max 0.993
_diffrn_reflns_theta_full 25.242
_diffrn_reflns_theta_max 26.998
_diffrn_reflns_theta_min 2.131
_diffrn_source 'fine-focus sealed tube'
_exptl_absorpt_coefficient_mu 0.878
_exptl_absorpt_correction_type multi-scan
_exptl_absorpt_process_details sadabs
_exptl_crystal_colour red
_exptl_crystal_density_diffrn 1.318
_exptl_crystal_description block
_exptl_crystal_F_000 612
_exptl_crystal_size_max 0.080
_exptl_crystal_size_mid 0.050
_exptl_crystal_size_min 0.050
_exptl_transmission_factor_max 1.000
_exptl_transmission_factor_min 0.881
_refine_diff_density_max 1.810
_refine_diff_density_min -0.521
_refine_diff_density_rms 0.111
_refine_ls_extinction_method none
_refine_ls_goodness_of_fit_ref 1.044
_refine_ls_hydrogen_treatment constr
_refine_ls_matrix_type full
_refine_ls_number_parameters 354
_refine_ls_number_reflns 6359
_refine_ls_number_restraints 0
_refine_ls_restrained_S_all 1.044
_refine_ls_R_factor_all 0.0908
_refine_ls_R_factor_gt 0.0667
_refine_ls_shift/su_max 0.001
_refine_ls_shift/su_mean 0.000
_refine_ls_structure_factor_coef Fsqd
_refine_ls_weighting_details 'w=1/[\s^2^(Fo^2^)+(0.1341P)^2^+0.1211P] where P=(Fo^2^+2Fc^2^)/3'
_refine_ls_weighting_scheme calc
_refine_ls_wR_factor_gt 0.1938
_refine_ls_wR_factor_ref 0.2074
_reflns_Friedel_coverage 0.000
_reflns_number_gt 4720
_reflns_number_total 6359
_reflns_threshold_expression 'I > 2\s(I)'
_cod_data_source_file c9dt04840e2.cif
_cod_data_source_block 1_CCDC1
_cod_original_cell_volume 1464.5(3)
_cod_database_code 7704279
_shelx_shelxl_version_number 2018/3
_shelx_space_group_comment
;
The symmetry employed for this shelxl refinement is uniquely defined
by the following loop, which should always be used as a source of
symmetry information in preference to the above space-group names.
They are only intended as comments.
;

loop_
_space_group_symop_operation_xyz
'x, y, z'
'-x, -y, -z'

loop_
_atom_site_label
_atom_site_type_symbol
_atom_site_fract_x
_atom_site_fract_y
_atom_site_fract_z
_atom_site_U_iso_or_equiv
_atom_site_adp_type
_atom_site_occupancy
_atom_site_site_symmetry_order
_atom_site_calc_flag
_atom_site_refinement_flags_posn
_atom_site_refinement_flags_adp
_atom_site_refinement_flags_occupancy
_atom_site_disorder_assembly
_atom_site_disorder_group
Zn1 Zn 0.58560(6) 0.46277(4) 0.69203(2) 0.03062(19) Uani 1 1 d . . . . .
O2 O 0.4270(4) 0.3683(2) 0.77369(15) 0.0324(6) Uani 1 1 d . . . . .
O3 O 0.4631(4) 0.6175(3) 0.71319(17) 0.0411(7) Uani 1 1 d . . . . .
N2 N 0.6737(5) 0.2986(3) 0.64449(18) 0.0306(7) Uani 1 1 d . . . . .
O1 O 0.8210(4) 0.4842(3) 0.73778(19) 0.0483(8) Uani 1 1 d . . . . .
H1A H 0.897693 0.443365 0.709657 0.058 Uiso 1 1 d R U . . .
N1 N 0.6650(5) 0.5120(3) 0.57905(18) 0.0309(7) Uani 1 1 d . . . . .
O4 O 0.1476(5) 0.3642(3) 0.6957(2) 0.0515(9) Uani 1 1 d . . . . .
H4 H 0.223264 0.375108 0.722384 0.077 Uiso 1 1 calc R U . . .
C2 C 0.7483(5) 0.3045(4) 0.5665(2) 0.0297(8) Uani 1 1 d . . . . .
C1 C 0.7435(5) 0.4195(4) 0.5319(2) 0.0297(8) Uani 1 1 d . . . . .
C8 C 0.7013(6) 0.2063(4) 0.6864(2) 0.0330(9) Uani 1 1 d . . . . .
H8A H 0.771410 0.142130 0.663484 0.040 Uiso 1 1 calc R U . . .
C9 C 0.6308(6) 0.1965(4) 0.7661(2) 0.0319(9) Uani 1 1 d . . . . .
C26 C 0.6630(6) 0.6235(4) 0.5563(2) 0.0355(9) Uani 1 1 d . . . . .
H26A H 0.720740 0.639498 0.506828 0.043 Uiso 1 1 calc R U . . .
C6 C 0.8127(6) 0.4314(4) 0.4548(2) 0.0412(10) Uani 1 1 d . . . . .
H6A H 0.810068 0.506626 0.431505 0.049 Uiso 1 1 calc R U . . .
C3 C 0.8208(6) 0.2076(4) 0.5236(2) 0.0346(9) Uani 1 1 d . . . . .
H3A H 0.824596 0.132006 0.546478 0.041 Uiso 1 1 calc R U . . .
C24 C 0.4854(6) 0.7173(4) 0.6745(2) 0.0323(9) Uani 1 1 d . . . . .
C14 C 0.4944(5) 0.2751(4) 0.8071(2) 0.0304(8) Uani 1 1 d . . . . .
C25 C 0.5827(6) 0.7236(4) 0.5982(2) 0.0338(9) Uani 1 1 d . . . . .
C28 C 0.5283(7) 0.9371(4) 0.5927(3) 0.0469(12) Uani 1 1 d . . . . .
H28A H 0.540915 1.010073 0.566389 0.056 Uiso 1 1 calc R U . . .
C27 C 0.6013(6) 0.8353(4) 0.5592(3) 0.0423(11) Uani 1 1 d . . . . .
H27A H 0.664750 0.838878 0.509616 0.051 Uiso 1 1 calc R U . . .
C4 C 0.8877(6) 0.2217(4) 0.4471(2) 0.0384(10) Uani 1 1 d . . . . .
C5 C 0.8851(6) 0.3343(4) 0.4122(2) 0.0427(11) Uani 1 1 d . . . . .
H5A H 0.931405 0.344212 0.360944 0.051 Uiso 1 1 calc R U . . .
N3 N 1.0086(7) 0.0350(4) 0.3704(3) 0.0639(13) Uani 1 1 d . . . . .
C13 C 0.4328(6) 0.2505(4) 0.8859(2) 0.0391(10) Uani 1 1 d . . . . .
C7 C 0.9569(7) 0.1186(5) 0.4040(3) 0.0469(12) Uani 1 1 d . . . . .
C29 C 0.4335(6) 0.9317(4) 0.6674(3) 0.0415(10) Uani 1 1 d . . . . .
H29A H 0.385922 1.002784 0.689836 0.050 Uiso 1 1 calc R U . . .
C23 C 0.4071(6) 0.8274(4) 0.7092(3) 0.0360(9) Uani 1 1 d . . . . .
C22 C 0.2975(7) 0.8256(4) 0.7895(3) 0.0455(11) Uani 1 1 d . . . . .
C10 C 0.7084(7) 0.1001(4) 0.8039(3) 0.0471(12) Uani 1 1 d . . . . .
H10A H 0.795349 0.048148 0.776542 0.057 Uiso 1 1 calc R U . . .
C12 C 0.5191(7) 0.1570(5) 0.9192(3) 0.0497(12) Uani 1 1 d . . . . .
H12A H 0.482527 0.143081 0.970730 0.060 Uiso 1 1 calc R U . . .
C11 C 0.6573(7) 0.0826(5) 0.8799(3) 0.0572(14) Uani 1 1 d . . . . .
H11A H 0.713609 0.022321 0.905020 0.069 Uiso 1 1 calc R U . . .
C21 C 0.2229(8) 0.9520(5) 0.8152(3) 0.0606(15) Uani 1 1 d . . . . .
H21A H 0.154864 0.946801 0.865948 0.091 Uiso 1 1 calc R U . . .
H21B H 0.324214 1.004176 0.813123 0.091 Uiso 1 1 calc R U . . .
H21C H 0.143374 0.983415 0.782500 0.091 Uiso 1 1 calc R U . . .
C15 C 0.2709(7) 0.3225(5) 0.9316(3) 0.0489(12) Uani 1 1 d . . . . .
C20 C 0.1315(7) 0.7465(5) 0.7964(3) 0.0617(15) Uani 1 1 d . . . . .
H20A H 0.064494 0.746586 0.847342 0.093 Uiso 1 1 calc R U . . .
H20B H 0.052800 0.776855 0.763081 0.093 Uiso 1 1 calc R U . . .
H20C H 0.172638 0.666174 0.783064 0.093 Uiso 1 1 calc R U . . .
C30 C 0.1693(8) 0.2476(6) 0.6695(4) 0.0666(16) Uani 1 1 d . . . . .
H30A H 0.298223 0.227127 0.655331 0.100 Uiso 1 1 calc R U . . .
H30B H 0.111337 0.242108 0.626512 0.100 Uiso 1 1 calc R U . . .
H30C H 0.113222 0.193188 0.708600 0.100 Uiso 1 1 calc R U . . .
C19 C 0.4209(9) 0.7801(5) 0.8445(3) 0.0635(15) Uani 1 1 d . . . . .
H19A H 0.350581 0.779284 0.894904 0.095 Uiso 1 1 calc R U . . .
H19B H 0.466605 0.700500 0.831563 0.095 Uiso 1 1 calc R U . . .
H19C H 0.522671 0.832220 0.841368 0.095 Uiso 1 1 calc R U . . .
C17 C 0.0964(8) 0.2964(7) 0.9015(4) 0.079(2) Uani 1 1 d . . . . .
H17A H 0.077651 0.211655 0.904383 0.119 Uiso 1 1 calc R U . . .
H17B H -0.007767 0.336948 0.931352 0.119 Uiso 1 1 calc R U . . .
H17C H 0.109944 0.324154 0.850051 0.119 Uiso 1 1 calc R U . . .
C31 C 0.8035(8) 0.5122(6) 0.8147(3) 0.0700(17) Uani 1 1 d . . . . .
H31B H 0.923788 0.518909 0.826635 0.105 Uiso 1 1 calc R U . . .
H31C H 0.735586 0.586761 0.824034 0.105 Uiso 1 1 calc R U . . .
H31A H 0.739260 0.449773 0.845490 0.105 Uiso 1 1 calc R U . . .
C18 C 0.2353(10) 0.2860(7) 1.0155(3) 0.086(2) Uani 1 1 d . . . . .
H18A H 0.214308 0.201674 1.021021 0.129 Uiso 1 1 calc R U . . .
H18B H 0.340580 0.304008 1.036736 0.129 Uiso 1 1 calc R U . . .
H18C H 0.128864 0.329666 1.041315 0.129 Uiso 1 1 calc R U . . .
C16 C 0.3028(10) 0.4564(6) 0.9275(4) 0.083(2) Uani 1 1 d . . . . .
H16A H 0.412401 0.471729 0.946422 0.125 Uiso 1 1 calc R U . . .
H16B H 0.316909 0.484655 0.876064 0.125 Uiso 1 1 calc R U . . .
H16C H 0.199198 0.497449 0.957365 0.125 Uiso 1 1 calc R U . . .

loop_
_atom_site_aniso_label
_atom_site_aniso_U_11
_atom_site_aniso_U_22
_atom_site_aniso_U_33
_atom_site_aniso_U_23
_atom_site_aniso_U_13
_atom_site_aniso_U_12
Zn1 0.0401(3) 0.0239(3) 0.0264(3) -0.00070(17) -0.00334(18) 0.00470(19)
O2 0.0362(15) 0.0307(15) 0.0275(14) 0.0015(11) -0.0009(11) 0.0065(12)
O3 0.0564(19) 0.0285(15) 0.0332(16) 0.0007(12) 0.0024(14) 0.0090(14)
N2 0.0393(18) 0.0261(16) 0.0251(16) -0.0029(13) -0.0026(13) -0.0002(14)
O1 0.0400(17) 0.056(2) 0.050(2) -0.0102(16) -0.0122(15) 0.0073(15)
N1 0.0389(18) 0.0260(16) 0.0268(17) -0.0013(13) -0.0045(14) 0.0043(14)
O4 0.046(2) 0.056(2) 0.054(2) 0.0010(17) -0.0167(15) 0.0077(16)
C2 0.031(2) 0.030(2) 0.027(2) -0.0051(16) -0.0026(15) 0.0012(16)
C1 0.034(2) 0.030(2) 0.0252(19) -0.0027(15) -0.0047(15) 0.0007(16)
C8 0.037(2) 0.025(2) 0.034(2) -0.0035(16) -0.0017(17) 0.0039(17)
C9 0.037(2) 0.0256(19) 0.032(2) 0.0017(16) -0.0044(17) 0.0005(16)
C26 0.042(2) 0.033(2) 0.029(2) 0.0004(17) -0.0020(17) 0.0013(18)
C6 0.055(3) 0.037(2) 0.028(2) 0.0012(18) -0.0007(19) 0.004(2)
C3 0.039(2) 0.029(2) 0.035(2) -0.0042(17) -0.0075(17) 0.0046(17)
C24 0.035(2) 0.0259(19) 0.037(2) 0.0000(16) -0.0090(17) 0.0040(16)
C14 0.032(2) 0.029(2) 0.031(2) 0.0007(16) -0.0058(16) -0.0028(16)
C25 0.035(2) 0.028(2) 0.038(2) 0.0012(17) -0.0052(17) 0.0015(17)
C28 0.052(3) 0.029(2) 0.057(3) 0.011(2) -0.007(2) 0.001(2)
C27 0.045(3) 0.034(2) 0.044(3) 0.0107(19) 0.001(2) 0.0000(19)
C4 0.036(2) 0.042(2) 0.037(2) -0.0129(19) -0.0059(18) 0.0077(19)
C5 0.051(3) 0.048(3) 0.026(2) -0.0054(19) -0.0023(18) 0.003(2)
N3 0.075(3) 0.059(3) 0.059(3) -0.030(2) -0.018(2) 0.028(2)
C13 0.044(2) 0.042(2) 0.029(2) 0.0042(18) -0.0050(18) 0.001(2)
C7 0.050(3) 0.054(3) 0.038(3) -0.008(2) -0.013(2) 0.012(2)
C29 0.043(2) 0.026(2) 0.055(3) -0.0028(19) -0.009(2) 0.0064(18)
C23 0.036(2) 0.032(2) 0.041(2) -0.0045(18) -0.0101(18) 0.0052(18)
C22 0.061(3) 0.035(2) 0.039(3) -0.007(2) -0.006(2) 0.010(2)
C10 0.051(3) 0.042(3) 0.045(3) 0.008(2) -0.004(2) 0.015(2)
C12 0.065(3) 0.051(3) 0.032(2) 0.012(2) -0.008(2) 0.005(2)
C11 0.067(3) 0.055(3) 0.046(3) 0.020(2) -0.010(2) 0.016(3)
C21 0.078(4) 0.045(3) 0.055(3) -0.014(2) -0.003(3) 0.019(3)
C15 0.062(3) 0.055(3) 0.025(2) -0.002(2) 0.003(2) 0.009(2)
C20 0.062(3) 0.058(3) 0.054(3) -0.010(3) 0.018(3) -0.003(3)
C30 0.054(3) 0.060(4) 0.087(5) -0.017(3) -0.018(3) 0.004(3)
C19 0.095(4) 0.055(3) 0.042(3) -0.011(2) -0.019(3) 0.021(3)
C17 0.051(3) 0.101(5) 0.077(4) 0.002(4) 0.008(3) 0.019(3)
C31 0.062(4) 0.090(5) 0.063(4) -0.026(3) -0.023(3) 0.005(3)
C18 0.107(5) 0.107(6) 0.034(3) 0.004(3) 0.009(3) 0.032(4)
C16 0.109(5) 0.059(4) 0.067(4) -0.013(3) 0.022(4) 0.013(4)

loop_
_atom_type_symbol
_atom_type_description
_atom_type_scat_dispersion_real
_atom_type_scat_dispersion_imag
_atom_type_scat_source
C C 0.0033 0.0016 'International Tables Vol C Tables 4.2.6.8 and 6.1.1.4'
H H 0.0000 0.0000 'International Tables Vol C Tables 4.2.6.8 and 6.1.1.4'
N N 0.0061 0.0033 'International Tables Vol C Tables 4.2.6.8 and 6.1.1.4'
O O 0.0106 0.0060 'International Tables Vol C Tables 4.2.6.8 and 6.1.1.4'
Zn Zn 0.2839 1.4301 'International Tables Vol C Tables 4.2.6.8 and 6.1.1.4'

loop_
_geom_angle_atom_site_label_1
_geom_angle_atom_site_label_2
_geom_angle_atom_site_label_3
_geom_angle
_geom_angle_site_symmetry_1
_geom_angle_site_symmetry_3
_geom_angle_publ_flag
O3 Zn1 O2 97.54(12) . . ?
O3 Zn1 N1 90.77(13) . . ?
O2 Zn1 N1 150.52(13) . . ?
O3 Zn1 N2 163.46(14) . . ?
O2 Zn1 N2 86.22(12) . . ?
N1 Zn1 N2 78.57(13) . . ?
O3 Zn1 O1 100.14(14) . . ?
O2 Zn1 O1 101.92(13) . . ?
N1 Zn1 O1 104.38(14) . . ?
N2 Zn1 O1 94.79(13) . . ?
C14 O2 Zn1 121.3(2) . . ?
C24 O3 Zn1 129.3(3) . . ?
C8 N2 C2 122.1(3) . . ?
C8 N2 Zn1 120.8(3) . . ?
C2 N2 Zn1 114.7(3) . . ?
C31 O1 Zn1 119.9(3) . . ?
C31 O1 H1A 132.0 . . ?
Zn1 O1 H1A 101.4 . . ?
C26 N1 C1 122.7(3) . . ?
C26 N1 Zn1 121.6(3) . . ?
C1 N1 Zn1 115.1(3) . . ?
C30 O4 H4 109.5 . . ?
C3 C2 N2 124.9(4) . . ?
C3 C2 C1 119.7(4) . . ?
N2 C2 C1 115.5(3) . . ?
C6 C1 N1 125.7(4) . . ?
C6 C1 C2 118.4(4) . . ?
N1 C1 C2 115.9(3) . . ?
N2 C8 C9 124.3(4) . . ?
N2 C8 H8A 117.8 . . ?
C9 C8 H8A 117.8 . . ?
C10 C9 C14 120.2(4) . . ?
C10 C9 C8 115.0(4) . . ?
C14 C9 C8 124.9(4) . . ?
N1 C26 C25 127.5(4) . . ?
N1 C26 H26A 116.2 . . ?
C25 C26 H26A 116.2 . . ?
C5 C6 C1 121.8(4) . . ?
C5 C6 H6A 119.1 . . ?
C1 C6 H6A 119.1 . . ?
C2 C3 C4 120.8(4) . . ?
C2 C3 H3A 119.6 . . ?
C4 C3 H3A 119.6 . . ?
O3 C24 C25 122.8(4) . . ?
O3 C24 C23 119.1(4) . . ?
C25 C24 C23 118.1(4) . . ?
O2 C14 C9 121.1(4) . . ?
O2 C14 C13 120.7(4) . . ?
C9 C14 C13 118.2(4) . . ?
C27 C25 C26 115.5(4) . . ?
C27 C25 C24 119.8(4) . . ?
C26 C25 C24 124.6(4) . . ?
C27 C28 C29 119.4(4) . . ?
C27 C28 H28A 120.3 . . ?
C29 C28 H28A 120.3 . . ?
C28 C27 C25 121.1(4) . . ?
C28 C27 H27A 119.5 . . ?
C25 C27 H27A 119.5 . . ?
C3 C4 C5 120.3(4) . . ?
C3 C4 C7 119.3(4) . . ?
C5 C4 C7 120.4(4) . . ?
C6 C5 C4 119.1(4) . . ?
C6 C5 H5A 120.5 . . ?
C4 C5 H5A 120.5 . . ?
C12 C13 C14 118.0(4) . . ?
C12 C13 C15 120.9(4) . . ?
C14 C13 C15 121.0(4) . . ?
N3 C7 C4 178.4(6) . . ?
C23 C29 C28 123.5(4) . . ?
C23 C29 H29A 118.2 . . ?
C28 C29 H29A 118.3 . . ?
C29 C23 C24 118.0(4) . . ?
C29 C23 C22 121.6(4) . . ?
C24 C23 C22 120.4(4) . . ?
C23 C22 C20 110.8(4) . . ?
C23 C22 C19 110.1(4) . . ?
C20 C22 C19 109.8(5) . . ?
C23 C22 C21 112.2(4) . . ?
C20 C22 C21 106.9(4) . . ?
C19 C22 C21 106.8(4) . . ?
C11 C10 C9 120.9(4) . . ?
C11 C10 H10A 119.6 . . ?
C9 C10 H10A 119.6 . . ?
C13 C12 C11 123.9(4) . . ?
C13 C12 H12A 118.1 . . ?
C11 C12 H12A 118.1 . . ?
C10 C11 C12 118.6(4) . . ?
C10 C11 H11A 120.7 . . ?
C12 C11 H11A 120.7 . . ?
C22 C21 H21A 109.5 . . ?
C22 C21 H21B 109.5 . . ?
H21A C21 H21B 109.5 . . ?
C22 C21 H21C 109.5 . . ?
H21A C21 H21C 109.5 . . ?
H21B C21 H21C 109.5 . . ?
C16 C15 C17 110.2(5) . . ?
C16 C15 C13 112.5(4) . . ?
C17 C15 C13 108.3(4) . . ?
C16 C15 C18 106.4(5) . . ?
C17 C15 C18 107.2(5) . . ?
C13 C15 C18 112.3(4) . . ?
C22 C20 H20A 109.5 . . ?
C22 C20 H20B 109.5 . . ?
H20A C20 H20B 109.5 . . ?
C22 C20 H20C 109.5 . . ?
H20A C20 H20C 109.5 . . ?
H20B C20 H20C 109.5 . . ?
O4 C30 H30A 109.5 . . ?
O4 C30 H30B 109.5 . . ?
H30A C30 H30B 109.5 . . ?
O4 C30 H30C 109.5 . . ?
H30A C30 H30C 109.5 . . ?
H30B C30 H30C 109.5 . . ?
C22 C19 H19A 109.5 . . ?
C22 C19 H19B 109.5 . . ?
H19A C19 H19B 109.5 . . ?
C22 C19 H19C 109.5 . . ?
H19A C19 H19C 109.5 . . ?
H19B C19 H19C 109.5 . . ?
C15 C17 H17A 109.5 . . ?
C15 C17 H17B 109.5 . . ?
H17A C17 H17B 109.5 . . ?
C15 C17 H17C 109.5 . . ?
H17A C17 H17C 109.5 . . ?
H17B C17 H17C 109.5 . . ?
O1 C31 H31B 109.5 . . ?
O1 C31 H31C 109.5 . . ?
H31B C31 H31C 109.5 . . ?
O1 C31 H31A 109.5 . . ?
H31B C31 H31A 109.5 . . ?
H31C C31 H31A 109.5 . . ?
C15 C18 H18A 109.5 . . ?
C15 C18 H18B 109.5 . . ?
H18A C18 H18B 109.5 . . ?
C15 C18 H18C 109.5 . . ?
H18A C18 H18C 109.5 . . ?
H18B C18 H18C 109.5 . . ?
C15 C16 H16A 109.5 . . ?
C15 C16 H16B 109.5 . . ?
H16A C16 H16B 109.5 . . ?
C15 C16 H16C 109.5 . . ?
H16A C16 H16C 109.5 . . ?
H16B C16 H16C 109.5 . . ?

loop_
_geom_bond_atom_site_label_1
_geom_bond_atom_site_label_2
_geom_bond_distance
_geom_bond_site_symmetry_2
_geom_bond_publ_flag
Zn1 O3 1.937(3) . ?
Zn1 O2 2.002(3) . ?
Zn1 N1 2.078(3) . ?
Zn1 N2 2.080(3) . ?
Zn1 O1 2.087(3) . ?
O2 C14 1.316(5) . ?
O3 C24 1.296(5) . ?
N2 C8 1.293(5) . ?
N2 C2 1.414(5) . ?
O1 C31 1.415(6) . ?
O1 H1A 0.8211 . ?
N1 C26 1.300(5) . ?
N1 C1 1.398(5) . ?
O4 C30 1.393(7) . ?
O4 H4 0.8200 . ?
C2 C3 1.384(5) . ?
C2 C1 1.414(6) . ?
C1 C6 1.394(6) . ?
C8 C9 1.439(6) . ?
C8 H8A 0.9300 . ?
C9 C10 1.419(6) . ?
C9 C14 1.425(6) . ?
C26 C25 1.418(6) . ?
C26 H26A 0.9300 . ?
C6 C5 1.382(6) . ?
C6 H6A 0.9300 . ?
C3 C4 1.385(6) . ?
C3 H3A 0.9300 . ?
C24 C25 1.431(6) . ?
C24 C23 1.449(6) . ?
C14 C13 1.434(6) . ?
C25 C27 1.412(6) . ?
C28 C27 1.351(6) . ?
C28 C29 1.399(7) . ?
C28 H28A 0.9300 . ?
C27 H27A 0.9300 . ?
C4 C5 1.391(7) . ?
C4 C7 1.435(6) . ?
C5 H5A 0.9300 . ?
N3 C7 1.143(6) . ?
C13 C12 1.384(6) . ?
C13 C15 1.535(6) . ?
C29 C23 1.368(6) . ?
C29 H29A 0.9300 . ?
C23 C22 1.523(6) . ?
C22 C20 1.521(7) . ?
C22 C19 1.535(7) . ?
C22 C21 1.550(6) . ?
C10 C11 1.364(7) . ?
C10 H10A 0.9300 . ?
C12 C11 1.392(7) . ?
C12 H12A 0.9300 . ?
C11 H11A 0.9300 . ?
C21 H21A 0.9600 . ?
C21 H21B 0.9600 . ?
C21 H21C 0.9600 . ?
C15 C16 1.521(8) . ?
C15 C17 1.532(9) . ?
C15 C18 1.535(7) . ?
C20 H20A 0.9600 . ?
C20 H20B 0.9600 . ?
C20 H20C 0.9600 . ?
C30 H30A 0.9600 . ?
C30 H30B 0.9600 . ?
C30 H30C 0.9600 . ?
C19 H19A 0.9600 . ?
C19 H19B 0.9600 . ?
C19 H19C 0.9600 . ?
C17 H17A 0.9600 . ?
C17 H17B 0.9600 . ?
C17 H17C 0.9600 . ?
C31 H31B 0.9600 . ?
C31 H31C 0.9600 . ?
C31 H31A 0.9600 . ?
C18 H18A 0.9600 . ?
C18 H18B 0.9600 . ?
C18 H18C 0.9600 . ?
C16 H16A 0.9600 . ?
C16 H16B 0.9600 . ?
C16 H16C 0.9600 . ?

loop_
_geom_hbond_atom_site_label_D
_geom_hbond_atom_site_label_H
_geom_hbond_atom_site_label_A
_geom_hbond_distance_DH
_geom_hbond_distance_HA
_geom_hbond_distance_DA
_geom_hbond_angle_DHA
_geom_hbond_site_symmetry_A
_geom_hbond_publ_flag
C6 H6A O4 0.93 2.65 3.473(6) 148.0 2_666 yes
C8 H8A N3 0.93 2.53 3.441(6) 166.5 2_756 yes
O4 H4 O2 0.82 1.91 2.715(4) 166.7 . yes
O1 H1A O4 0.82 1.99 2.708(5) 145.1 1_655 yes
O1 H1A O4 0.82 1.99 2.708(5) 145.1 1_655 yes
O4 H4 O2 0.82 1.91 2.715(4) 166.7 . yes
C8 H8A N3 0.93 2.53 3.441(6) 166.5 2_756 yes
C6 H6A O4 0.93 2.65 3.473(6) 148.0 2_666 yes
